data_9008300
loop_
_publ_author_name
'Pertlik, F.'

_publ_section_title
;
 Structural investigations of synthetic fairchildite, K2Ca(CO3)2
 Note: y(O1) changed to satisfy symmetry constraints
;
_journal_name_full 'Zeitschrift fur Kristallographie'
_journal_page_first 199
_journal_page_last 205
_journal_volume 157
_journal_year 1981
_chemical_compound_source Synthetic
_chemical_formula_sum 'C2 Ca K2 O6'
_chemical_name_mineral Fairchildite
_space_group_IT_number 194
_symmetry_space_group_name_Hall '-P 6c 2c'
_symmetry_space_group_name_H-M 'P 63/m m c'
_cell_angle_alpha 90
_cell_angle_beta 90
_cell_angle_gamma 120
_cell_formula_units_Z 2
_cell_length_a 5.294
_cell_length_b 5.294
_cell_length_c 13.355
_cell_volume 324.147
_database_code_amcsd 0010845
_exptl_crystal_density_diffrn 2.441
_cod_original_formula_sum 'K2 Ca C2 O6'
_cod_database_code 9008300

loop_
_space_group_symop_operation_xyz
x,y,z
-x,-x+y,1/2+z
x,x-y,1/2-z
-x+y,-x,1/2-z
x-y,x,1/2+z
-y,-x,z
y,x,-z
y,-x+y,-z
-y,x-y,z
x-y,-y,1/2+z
-x+y,y,1/2-z
x,y,1/2-z
-x,-y,1/2+z
x,x-y,z
-x,-x+y,-z
x-y,x,-z
-x+y,-x,z
y,x,1/2+z
-y,-x,1/2-z
-y,x-y,1/2-z
y,-x+y,1/2+z
-x+y,y,z
x-y,-y,-z
-x,-y,-z

loop_
_atom_site_aniso_label
_atom_site_aniso_U_11
_atom_site_aniso_U_22
_atom_site_aniso_U_33
_atom_site_aniso_U_12
_atom_site_aniso_U_13
_atom_site_aniso_U_23
KMe1 0.01651 0.01661 0.02078 0.00825 0.00000 0.00000
CaMe2 0.02513 0.02513 0.01717 0.01257 0.00000 0.00000
C1 0.01459 0.01459 0.03434 0.00729 0.00000 0.00000
C2 0.02769 0.02769 0.00361 0.01384 0.00000 0.00000
O1 0.02641 0.01374 0.03524 0.00687 0.00000 0.00000

loop_
_atom_site_label
_atom_site_fract_x
_atom_site_fract_y
_atom_site_fract_z
_atom_site_occupancy
_atom_site_U_iso_or_equiv
_atom_site_type_symbol
_atom_site_attached_hydrogens
KMe1 0.33333 0.66667 0.09960 1.00000 0.01418 K 0
CaMe2 0.00000 0.00000 0.25000 1.00000 0.01684 Ca 0
C1 0.33333 0.66667 0.75000 1.00000 0.01786 C 0
C2 0.00000 0.00000 0.00000 1.00000 0.01343 C 0
O1 0.52649 0.05298 0.25000 1.00000 0.02343 O 0
O2 0.08650 0.17300 0.92240 0.33333 0.03673 O 0
O3 0.23800 0.00000 0.00000 0.16667 0.03673 O 0

loop_
_cod_changelog_entry_id
_cod_changelog_entry_author
_cod_changelog_entry_date
_cod_changelog_entry_text
1
;cod-tools version 3.8.0
Id: cif_guess_AMCSD_atom_types 9581 2023-05-17 12:35:41Z saulius
;
2023-05-23T09:19:23+03:00
;Derived atom types and hydrogen counts
from atom names that follow the AMCSD naming convention
(Wat == water, O-H == hydroxyl).
;

loop_
_cod_related_entry_id
_cod_related_entry_database
_cod_related_entry_code
1 AMCSD 0010845
